data_1543480
loop_
_publ_author_name
'Saravanan, K.'
'Priya, K.'
'Anand, S. Athavan Alias'
'Kabilan, S.'
'Selvanayagam, S.'

_publ_section_title
;
 2-Chloro-<i>N</i>-[4-(4-chlorophenyl)-1,3-thiazol-2-yl]acetamide
;
_journal_coeditor_code BT4014
_journal_issue 6
_journal_name_full IUCrData
_journal_page_first x160903
_journal_paper_doi 10.1107/S2414314616009032
_journal_volume 1
_journal_year 2016
_chemical_formula_iupac 'C11 H8 Cl2 N2 O S'
_chemical_formula_moiety 'C11 H8 Cl2 N2 O S'
_chemical_formula_sum 'C11 H8 Cl2 N2 O S'
_chemical_formula_weight 287.15
_chemical_name_systematic
;
2-Chloro-<i>N</i>-[4-(4-chlorophenyl)-1,3-thiazol-2-yl]acetamide
;
_space_group_crystal_system monoclinic
_space_group_IT_number 14
_space_group_name_Hall '-P 2ybc'
_space_group_name_H-M_alt 'P 1 21/c 1'
_symmetry_space_group_name_Hall '-P 2ybc'
_symmetry_space_group_name_H-M 'P 1 21/c 1'
_atom_sites_solution_hydrogens mixed
_audit_creation_method SHELXL-2014/7
_cell_angle_alpha 90
_cell_angle_beta 96.932(9)
_cell_angle_gamma 90
_cell_formula_units_Z 4
_cell_length_a 5.0940(12)
_cell_length_b 14.738(3)
_cell_length_c 15.703(3)
_cell_measurement_reflns_used 4320
_cell_measurement_temperature 296(2)
_cell_measurement_theta_max 26.9
_cell_measurement_theta_min 3.2
_cell_volume 1170.3(4)
_computing_cell_refinement
;
SAINT (Bruker, 2002)
;
_computing_data_collection
;
SMART (Bruker, 2002)
;
_computing_data_reduction
;
SAINT (Bruker, 2002)
;
_computing_molecular_graphics
;
ORTEP-3 for Windows (Farrugia, 2012) and PLATON (Spek, 2009)
;
_computing_publication_material
;
SHELXL2014 (Sheldrick, 2015) and PLATON (Spek, 2009)
;
_computing_structure_refinement
;
SHELXL2014 (Sheldrick, 2015)
;
_computing_structure_solution
;
SHELXS97 (Sheldrick, 2008)
;
_diffrn_ambient_temperature 296(2)
_diffrn_measured_fraction_theta_full 0.991
_diffrn_measured_fraction_theta_max 0.989
_diffrn_measurement_device_type 'Bruker SMART APEX CCD area-detector'
_diffrn_measurement_method '\w scans'
_diffrn_radiation_source 'fine-focus sealed tube'
_diffrn_radiation_type MoK\a
_diffrn_radiation_wavelength 0.71073
_diffrn_reflns_av_R_equivalents 0.0996
_diffrn_reflns_limit_h_max 6
_diffrn_reflns_limit_h_min -6
_diffrn_reflns_limit_k_max 19
_diffrn_reflns_limit_k_min -18
_diffrn_reflns_limit_l_max 12
_diffrn_reflns_limit_l_min -20
_diffrn_reflns_number 6510
_diffrn_reflns_theta_full 25.242
_diffrn_reflns_theta_max 27.590
_diffrn_reflns_theta_min 3.058
_exptl_absorpt_coefficient_mu 0.715
_exptl_absorpt_correction_type none
_exptl_crystal_colour Colourless
_exptl_crystal_density_diffrn 1.630
_exptl_crystal_density_method 'not measured'
_exptl_crystal_description Block
_exptl_crystal_F_000 584
_exptl_crystal_size_max 0.24
_exptl_crystal_size_mid 0.22
_exptl_crystal_size_min 0.20
_refine_diff_density_max 0.473
_refine_diff_density_min -0.408
_refine_ls_extinction_method none
_refine_ls_goodness_of_fit_ref 0.977
_refine_ls_hydrogen_treatment mixed
_refine_ls_matrix_type full
_refine_ls_number_parameters 160
_refine_ls_number_reflns 2688
_refine_ls_number_restraints 1
_refine_ls_restrained_S_all 0.977
_refine_ls_R_factor_all 0.0818
_refine_ls_R_factor_gt 0.0627
_refine_ls_shift/su_max 0.000
_refine_ls_shift/su_mean 0.000
_refine_ls_structure_factor_coef Fsqd
_refine_ls_weighting_details 'w=1/[\s^2^(Fo^2^)+(0.0772P)^2^] where P=(Fo^2^+2Fc^2^)/3'
_refine_ls_weighting_scheme calc
_refine_ls_wR_factor_gt 0.1684
_refine_ls_wR_factor_ref 0.1776
_reflns_number_gt 1679
_reflns_number_total 2688
_reflns_threshold_expression 'I > 2\s(I)'
_cod_data_source_file bt4014sup1.cif
_cod_data_source_block I
_cod_database_code 1543480
_shelx_space_group_comment
;
The symmetry employed for this shelxl refinement is uniquely defined
by the following loop, which should always be used as a source of
symmetry information in preference to the above space-group names.
They are only intended as comments.
;

loop_
_space_group_symop_operation_xyz
'x, y, z'
'-x, y+1/2, -z+1/2'
'-x, -y, -z'
'x, -y-1/2, z-1/2'

loop_
_atom_site_type_symbol
_atom_site_label
_atom_site_fract_x
_atom_site_fract_y
_atom_site_fract_z
_atom_site_U_iso_or_equiv
_atom_site_adp_type
_atom_site_calc_flag
_atom_site_occupancy
S S1 0.40270(17) 0.34381(7) 0.21301(7) 0.0471(3) Uani d 1
O O1 0.3657(5) 0.15655(18) 0.18809(18) 0.0564(7) Uani d 1
N N1 -0.0350(5) 0.39261(18) 0.12588(19) 0.0394(7) Uani d 1
N N2 0.0005(6) 0.2354(2) 0.1381(2) 0.0438(7) Uani d 1
Cl Cl1 0.1848(3) -0.02066(7) 0.11890(9) 0.0789(5) Uani d 1
Cl Cl2 -0.4015(2) 0.82462(7) 0.03508(7) 0.0614(4) Uani d 1
C C1 -0.2452(7) 0.5616(2) 0.0659(2) 0.0453(8) Uani d 1
H H1 -0.3220 0.5072 0.0460 0.054 Uiso calc 1
C C2 -0.3652(8) 0.6429(3) 0.0384(2) 0.0476(9) Uani d 1
H H2A -0.5208 0.6435 0.0008 0.057 Uiso calc 1
C C3 -0.2477(7) 0.7222(2) 0.0683(2) 0.0418(8) Uani d 1
C C4 -0.0174(8) 0.7233(2) 0.1237(2) 0.0476(9) Uani d 1
H H4 0.0591 0.7780 0.1429 0.057 Uiso calc 1
C C5 0.0987(7) 0.6419(2) 0.1506(2) 0.0428(8) Uani d 1
H H5 0.2545 0.6419 0.1882 0.051 Uiso calc 1
C C6 -0.0146(6) 0.5598(2) 0.1221(2) 0.0358(7) Uani d 1
C C7 0.1045(6) 0.4713(2) 0.1506(2) 0.0371(7) Uani d 1
C C8 0.3431(7) 0.4571(2) 0.1969(2) 0.0450(8) Uani d 1
H H8 0.4594 0.5030 0.2173 0.054 Uiso calc 1
C C9 0.0985(6) 0.3231(2) 0.1550(2) 0.0376(8) Uani d 1
C C10 0.1383(7) 0.1575(2) 0.1540(2) 0.0417(8) Uani d 1
C C11 -0.0185(8) 0.0745(2) 0.1235(3) 0.0550(10) Uani d 1
H H11A -0.1120 0.0860 0.0670 0.066 Uiso calc 1
H H11B -0.1490 0.0622 0.1622 0.066 Uiso calc 1
H H2 -0.158(4) 0.237(3) 0.113(3) 0.097(18) Uiso d 1

loop_
_atom_site_aniso_label
_atom_site_aniso_U_11
_atom_site_aniso_U_22
_atom_site_aniso_U_33
_atom_site_aniso_U_12
_atom_site_aniso_U_13
_atom_site_aniso_U_23
S1 0.0321(5) 0.0426(5) 0.0636(6) 0.0025(4) -0.0066(4) 0.0069(4)
O1 0.0468(15) 0.0449(15) 0.0721(18) 0.0114(12) -0.0144(13) -0.0022(12)
N1 0.0294(13) 0.0330(14) 0.0553(18) 0.0026(12) 0.0035(12) -0.0003(12)
N2 0.0324(15) 0.0346(15) 0.063(2) 0.0055(12) -0.0021(14) -0.0005(13)
Cl1 0.0867(9) 0.0387(6) 0.1008(10) 0.0226(6) -0.0312(7) -0.0140(5)
Cl2 0.0659(7) 0.0399(5) 0.0780(8) 0.0161(5) 0.0067(5) 0.0094(4)
C1 0.0434(19) 0.0308(17) 0.059(2) 0.0009(15) -0.0051(16) -0.0019(15)
C2 0.046(2) 0.045(2) 0.050(2) 0.0063(17) -0.0031(16) 0.0050(16)
C3 0.0453(19) 0.0345(18) 0.047(2) 0.0061(15) 0.0113(16) 0.0048(14)
C4 0.051(2) 0.0354(19) 0.057(2) -0.0032(17) 0.0087(17) -0.0020(16)
C5 0.0361(17) 0.0380(18) 0.053(2) -0.0023(15) -0.0014(15) -0.0026(15)
C6 0.0310(16) 0.0369(17) 0.0398(18) -0.0022(13) 0.0057(13) 0.0013(14)
C7 0.0323(16) 0.0348(17) 0.0439(19) -0.0018(13) 0.0041(14) 0.0007(13)
C8 0.0373(18) 0.040(2) 0.055(2) -0.0026(15) -0.0048(15) 0.0018(15)
C9 0.0258(15) 0.0360(18) 0.051(2) 0.0021(13) 0.0047(14) 0.0000(14)
C10 0.0390(18) 0.0384(19) 0.047(2) 0.0102(15) 0.0011(15) 0.0005(14)
C11 0.054(2) 0.0349(19) 0.073(3) 0.0117(17) -0.0055(19) -0.0040(18)

loop_
_atom_type_symbol
_atom_type_description
_atom_type_scat_dispersion_real
_atom_type_scat_dispersion_imag
_atom_type_scat_source
C C 0.0033 0.0016 'International Tables Vol C Tables 4.2.6.8 and 6.1.1.4'
H H 0.0000 0.0000 'International Tables Vol C Tables 4.2.6.8 and 6.1.1.4'
Cl Cl 0.1484 0.1585 'International Tables Vol C Tables 4.2.6.8 and 6.1.1.4'
N N 0.0061 0.0033 'International Tables Vol C Tables 4.2.6.8 and 6.1.1.4'
O O 0.0106 0.0060 'International Tables Vol C Tables 4.2.6.8 and 6.1.1.4'
S S 0.1246 0.1234 'International Tables Vol C Tables 4.2.6.8 and 6.1.1.4'

loop_
_geom_angle_atom_site_label_1
_geom_angle_atom_site_label_2
_geom_angle_atom_site_label_3
_geom_angle
C8 S1 C9 87.85(16)
C9 N1 C7 109.6(3)
C10 N2 C9 125.7(3)
C10 N2 H2 123(3)
C9 N2 H2 111(3)
C6 C1 C2 121.5(3)
C6 C1 H1 119.2
C2 C1 H1 119.2
C3 C2 C1 118.1(3)
C3 C2 H2A 120.9
C1 C2 H2A 120.9
C2 C3 C4 122.1(3)
C2 C3 Cl2 118.2(3)
C4 C3 Cl2 119.7(3)
C3 C4 C5 119.0(3)
C3 C4 H4 120.5
C5 C4 H4 120.5
C4 C5 C6 120.7(3)
C4 C5 H5 119.6
C6 C5 H5 119.6
C1 C6 C5 118.4(3)
C1 C6 C7 119.7(3)
C5 C6 C7 121.9(3)
C8 C7 N1 114.6(3)
C8 C7 C6 127.2(3)
N1 C7 C6 118.1(3)
C7 C8 S1 111.2(3)
C7 C8 H8 124.4
S1 C8 H8 124.4
N1 C9 N2 120.5(3)
N1 C9 S1 116.8(3)
N2 C9 S1 122.7(2)
O1 C10 N2 122.5(3)
O1 C10 C11 124.8(3)
N2 C10 C11 112.8(3)
C10 C11 Cl1 111.7(3)
C10 C11 H11A 109.3
Cl1 C11 H11A 109.3
C10 C11 H11B 109.3
Cl1 C11 H11B 109.3
H11A C11 H11B 107.9

loop_
_geom_bond_atom_site_label_1
_geom_bond_atom_site_label_2
_geom_bond_distance
S1 C8 1.710(4)
S1 C9 1.727(3)
O1 C10 1.216(4)
N1 C9 1.283(4)
N1 C7 1.390(4)
N2 C10 1.352(4)
N2 C9 1.401(4)
N2 H2 0.856(10)
Cl1 C11 1.750(4)
Cl2 C3 1.751(3)
C1 C6 1.382(5)
C1 C2 1.390(5)
C1 H1 0.9300
C2 C3 1.369(5)
C2 H2A 0.9300
C3 C4 1.374(5)
C4 C5 1.381(5)
C4 H4 0.9300
C5 C6 1.391(5)
C5 H5 0.9300
C6 C7 1.485(5)
C7 C8 1.355(5)
C8 H8 0.9300
C10 C11 1.507(5)
C11 H11A 0.9700
C11 H11B 0.9700

loop_
_geom_hbond_atom_site_label_D
_geom_hbond_atom_site_label_H
_geom_hbond_atom_site_label_A
_geom_hbond_site_symmetry_A
_geom_hbond_distance_DH
_geom_hbond_distance_HA
_geom_hbond_distance_DA
_geom_hbond_angle_DHA
C1 H1 N1 . 0.93 2.47 2.827(4) 103
C5 H5 O1 2_655 0.93 2.58 3.498(5) 169

loop_
_geom_torsion_atom_site_label_1
_geom_torsion_atom_site_label_2
_geom_torsion_atom_site_label_3
_geom_torsion_atom_site_label_4
_geom_torsion
C6 C1 C2 C3 0.3(6)
C1 C2 C3 C4 0.2(6)
C1 C2 C3 Cl2 -179.0(3)
C2 C3 C4 C5 -0.4(6)
Cl2 C3 C4 C5 178.8(3)
C3 C4 C5 C6 0.1(5)
C2 C1 C6 C5 -0.5(5)
C2 C1 C6 C7 179.1(3)
C4 C5 C6 C1 0.3(5)
C4 C5 C6 C7 -179.3(3)
C9 N1 C7 C8 1.1(4)
C9 N1 C7 C6 179.0(3)
C1 C6 C7 C8 171.7(4)
C5 C6 C7 C8 -8.6(6)
C1 C6 C7 N1 -6.0(5)
C5 C6 C7 N1 173.7(3)
N1 C7 C8 S1 -0.8(4)
C6 C7 C8 S1 -178.5(3)
C9 S1 C8 C7 0.3(3)
C7 N1 C9 N2 -179.5(3)
C7 N1 C9 S1 -0.9(4)
C10 N2 C9 N1 169.4(3)
C10 N2 C9 S1 -9.1(5)
C8 S1 C9 N1 0.4(3)
C8 S1 C9 N2 178.9(3)
C9 N2 C10 O1 2.4(6)
C9 N2 C10 C11 -176.6(3)
O1 C10 C11 Cl1 -14.5(5)
N2 C10 C11 Cl1 164.5(3)

_cod_database_fobs_code 1543480
